data_4001368
loop_
_publ_author_name
'Jones, Brooks A.'
'Facchetti, Antonio'
'Marks, Tobin J.'
'Wasielewski, Michael R.'

_publ_section_title
;
 Cyanonaphthalene Diimide Semiconductors for Air-Stable, Flexible, and
 Optically Transparent n-Channel Field-Effect Transistors
;
_journal_issue 11
_journal_name_full 'Chemistry of Materials'
_journal_page_first 2703
_journal_paper_doi 10.1021/cm0704579
_journal_volume 19
_journal_year 2007
_chemical_formula_moiety 'C30 H36 Br2 N2 O4'
_chemical_formula_sum 'C30 H36 Br2 N2 O4'
_chemical_formula_weight 648.43
_chemical_name_common ndi-8br2
_chemical_name_systematic N,N'-bis(n-octyl)-2,6-dibromonaphthalene-1,4:5,8-tetracarboxylicdiimide
_space_group_IT_number 2
_symmetry_cell_setting triclinic
_symmetry_Int_Tables_number 2
_symmetry_space_group_name_Hall '-P 1'
_symmetry_space_group_name_H-M 'P -1'
_atom_sites_solution_hydrogens geom
_atom_sites_solution_primary direct
_atom_sites_solution_secondary difmap
_audit_creation_method SHELXL-97
_cell_angle_alpha 86.392(3)
_cell_angle_beta 83.962(3)
_cell_angle_gamma 88.200(3)
_cell_formula_units_Z 1
_cell_length_a 4.6807(8)
_cell_length_b 8.3340(13)
_cell_length_c 18.206(3)
_cell_measurement_temperature 153(2)
_cell_volume 704.6(2)
_computing_cell_refinement 'Bruker SMART'
_computing_data_collection 'Bruker SMART'
_computing_data_reduction 'Bruker SAINT'
_computing_molecular_graphics 'Bruker SHELXTL'
_computing_publication_material 'Bruker SHELXTL'
_computing_structure_refinement 'SHELXL-97 (Sheldrick, 1997)'
_computing_structure_solution 'SHELXS-97 (Sheldrick, 1990)'
_diffrn_ambient_temperature 153(2)
_diffrn_measured_fraction_theta_full 0.880
_diffrn_measured_fraction_theta_max 0.880
_diffrn_measurement_device_type 'CCD Area Detector'
_diffrn_measurement_method 'phi and omega scans'
_diffrn_radiation_monochromator graphite
_diffrn_radiation_type MoK\a
_diffrn_radiation_wavelength 0.71073
_diffrn_reflns_av_R_equivalents 0.0930
_diffrn_reflns_av_sigmaI/netI 0.0871
_diffrn_reflns_limit_h_max 6
_diffrn_reflns_limit_h_min -6
_diffrn_reflns_limit_k_max 11
_diffrn_reflns_limit_k_min -11
_diffrn_reflns_limit_l_max 23
_diffrn_reflns_limit_l_min -23
_diffrn_reflns_number 6473
_diffrn_reflns_theta_full 28.81
_diffrn_reflns_theta_max 28.81
_diffrn_reflns_theta_min 1.13
_diffrn_source 'fine-focus sealed tube'
_exptl_absorpt_coefficient_mu 2.914
_exptl_absorpt_correction_T_max 0.90703
_exptl_absorpt_correction_T_min 0.57167
_exptl_absorpt_correction_type integration
_exptl_crystal_colour colorless
_exptl_crystal_density_diffrn 1.528
_exptl_crystal_density_method 'not measured'
_exptl_crystal_description needle
_exptl_crystal_F_000 332
_exptl_crystal_recrystallization_method evaporation
_exptl_crystal_size_max 0.600
_exptl_crystal_size_mid 0.066
_exptl_crystal_size_min 0.034
_refine_diff_density_max 1.285
_refine_diff_density_min -0.857
_refine_diff_density_rms 0.117
_refine_ls_extinction_method none
_refine_ls_goodness_of_fit_ref 1.002
_refine_ls_hydrogen_treatment mixed
_refine_ls_matrix_type full
_refine_ls_number_parameters 173
_refine_ls_number_reflns 3256
_refine_ls_number_restraints 0
_refine_ls_restrained_S_all 1.002
_refine_ls_R_factor_all 0.0501
_refine_ls_R_factor_gt 0.0399
_refine_ls_shift/su_max 0.001
_refine_ls_shift/su_mean 0.000
_refine_ls_structure_factor_coef Fsqd
_refine_ls_weighting_details 'calc w=1/[\s^2^(Fo^2^)+(0.0479P)^2^+0.0000P] where P=(Fo^2^+2Fc^2^)/3'
_refine_ls_weighting_scheme calc
_refine_ls_wR_factor_gt 0.0969
_refine_ls_wR_factor_ref 0.1019
_reflns_number_gt 2727
_reflns_number_total 3256
_reflns_threshold_expression >2sigma(I)
_cod_data_source_file cm0704579si20070215_041147.cif
_cod_data_source_block facendi2
_cod_database_code 4001368

loop_
_symmetry_equiv_pos_as_xyz
'x, y, z'
'-x, -y, -z'

loop_
_atom_site_label
_atom_site_type_symbol
_atom_site_fract_x
_atom_site_fract_y
_atom_site_fract_z
_atom_site_U_iso_or_equiv
_atom_site_adp_type
_atom_site_occupancy
_atom_site_symmetry_multiplicity
_atom_site_calc_flag
_atom_site_refinement_flags
Br1 Br 0.29656(6) 1.13362(3) 0.165941(15) 0.02121(11) Uani 1 1 d .
O1 O 1.2045(4) 0.5216(2) 0.06312(11) 0.0220(4) Uani 1 1 d .
O2 O 0.4321(4) 0.7898(2) 0.17135(12) 0.0237(5) Uani 1 1 d .
N1 N 0.8225(5) 0.6579(3) 0.11893(13) 0.0161(5) Uani 1 1 d .
C1 C 1.0570(6) 0.6454(3) 0.06646(15) 0.0169(5) Uani 1 1 d .
C2 C 0.6449(6) 0.7964(3) 0.12783(15) 0.0171(5) Uani 1 1 d .
C3 C 0.7296(6) 0.9429(3) 0.08096(14) 0.0150(5) Uani 1 1 d .
C4 C 0.9596(6) 0.9337(3) 0.02410(14) 0.0145(5) Uani 1 1 d .
C5 C 1.1202(6) 0.7864(3) 0.01552(14) 0.0150(5) Uani 1 1 d .
C6 C 0.5877(6) 1.0915(3) 0.08910(15) 0.0155(5) Uani 1 1 d .
C7 C 0.6585(6) 1.2238(3) 0.04044(15) 0.0169(5) Uani 1 1 d .
H7A H 0.5528 1.3222 0.0459 0.020 Uiso 1 1 calc R
C8 C 0.7495(6) 0.5178(3) 0.16968(15) 0.0184(5) Uani 1 1 d .
H8A H 0.8411 0.4201 0.1483 0.022 Uiso 1 1 calc R
H8B H 0.5388 0.5044 0.1745 0.022 Uiso 1 1 calc R
C9 C 0.8459(7) 0.5333(4) 0.24602(16) 0.0228(6) Uani 1 1 d .
H9A H 0.7626 0.6338 0.2665 0.027 Uiso 1 1 calc R
H9B H 1.0578 0.5403 0.2417 0.027 Uiso 1 1 calc R
C10 C 0.7534(7) 0.3909(4) 0.29867(16) 0.0245(6) Uani 1 1 d .
H10A H 0.5428 0.3804 0.3001 0.029 Uiso 1 1 calc R
H10B H 0.8454 0.2916 0.2791 0.029 Uiso 1 1 calc R
C11 C 0.8296(7) 0.4049(4) 0.37685(17) 0.0283(7) Uani 1 1 d .
H11A H 1.0408 0.4118 0.3757 0.034 Uiso 1 1 calc R
H11B H 0.7427 0.5059 0.3959 0.034 Uiso 1 1 calc R
C12 C 0.7289(8) 0.2653(4) 0.42943(18) 0.0308(7) Uani 1 1 d .
H12A H 0.8175 0.1646 0.4105 0.037 Uiso 1 1 calc R
H12B H 0.5180 0.2577 0.4300 0.037 Uiso 1 1 calc R
C13 C 0.8010(8) 0.2789(4) 0.50827(17) 0.0317(7) Uani 1 1 d .
H13A H 1.0124 0.2825 0.5079 0.038 Uiso 1 1 calc R
H13B H 0.7184 0.3816 0.5265 0.038 Uiso 1 1 calc R
C14 C 0.6910(9) 0.1423(5) 0.56157(19) 0.0399(9) Uani 1 1 d .
H14A H 0.7719 0.0395 0.5431 0.048 Uiso 1 1 calc R
H14B H 0.4794 0.1394 0.5623 0.048 Uiso 1 1 calc R
C15 C 0.7657(11) 0.1551(6) 0.6400(2) 0.0509(11) Uani 1 1 d .
H15A H 0.6730 0.0689 0.6722 0.076 Uiso 1 1 calc R
H15B H 0.6979 0.2596 0.6577 0.076 Uiso 1 1 calc R
H15C H 0.9745 0.1449 0.6408 0.076 Uiso 1 1 calc R

loop_
_atom_site_aniso_label
_atom_site_aniso_U_11
_atom_site_aniso_U_22
_atom_site_aniso_U_33
_atom_site_aniso_U_23
_atom_site_aniso_U_13
_atom_site_aniso_U_12
Br1 0.02522(17) 0.01601(16) 0.02069(16) -0.00352(10) 0.00641(11) 0.00173(10)
O1 0.0253(10) 0.0122(9) 0.0267(11) 0.0006(8) 0.0033(9) 0.0049(8)
O2 0.0242(10) 0.0175(10) 0.0271(11) -0.0007(8) 0.0087(9) -0.0003(8)
N1 0.0197(11) 0.0103(10) 0.0175(11) -0.0013(9) 0.0018(9) 0.0009(8)
C1 0.0190(13) 0.0156(13) 0.0164(13) -0.0019(10) -0.0028(11) -0.0013(10)
C2 0.0208(13) 0.0125(12) 0.0184(13) -0.0043(10) -0.0015(11) -0.0004(10)
C3 0.0169(12) 0.0124(12) 0.0154(12) -0.0024(10) 0.0003(10) -0.0005(10)
C4 0.0170(12) 0.0120(12) 0.0147(12) -0.0038(10) -0.0012(10) 0.0010(10)
C5 0.0171(12) 0.0119(12) 0.0157(12) -0.0014(10) 0.0000(10) -0.0004(9)
C6 0.0169(12) 0.0134(12) 0.0159(12) -0.0044(10) 0.0011(10) 0.0007(10)
C7 0.0176(13) 0.0146(13) 0.0185(13) -0.0048(10) -0.0006(10) 0.0021(10)
C8 0.0241(14) 0.0124(12) 0.0177(13) 0.0011(10) 0.0026(11) -0.0008(10)
C9 0.0291(15) 0.0193(14) 0.0192(14) 0.0020(11) -0.0004(12) -0.0039(12)
C10 0.0316(16) 0.0211(15) 0.0197(15) 0.0019(12) 0.0010(12) -0.0013(12)
C11 0.0373(18) 0.0242(16) 0.0224(15) 0.0057(12) -0.0019(13) -0.0014(13)
C12 0.0409(19) 0.0277(17) 0.0226(16) 0.0041(13) -0.0003(14) -0.0026(14)
C13 0.0401(19) 0.0336(18) 0.0204(15) 0.0011(13) -0.0007(14) -0.0006(15)
C14 0.049(2) 0.043(2) 0.0263(18) 0.0097(15) -0.0016(16) -0.0046(17)
C15 0.069(3) 0.060(3) 0.0212(17) 0.0089(17) -0.0019(18) 0.000(2)

loop_
_atom_type_symbol
_atom_type_description
_atom_type_scat_dispersion_real
_atom_type_scat_dispersion_imag
_atom_type_scat_source
C C 0.0033 0.0016 'International Tables Vol C Tables 4.2.6.8 and 6.1.1.4'
H H 0.0000 0.0000 'International Tables Vol C Tables 4.2.6.8 and 6.1.1.4'
N N 0.0061 0.0033 'International Tables Vol C Tables 4.2.6.8 and 6.1.1.4'
O O 0.0106 0.0060 'International Tables Vol C Tables 4.2.6.8 and 6.1.1.4'
Br Br -0.2901 2.4595 'International Tables Vol C Tables 4.2.6.8 and 6.1.1.4'

loop_
_geom_angle_atom_site_label_1
_geom_angle_atom_site_label_2
_geom_angle_atom_site_label_3
_geom_angle
_geom_angle_site_symmetry_1
C1 N1 C2 124.8(2) .
C1 N1 C8 118.6(2) .
C2 N1 C8 116.6(2) .
O1 C1 N1 120.9(3) .
O1 C1 C5 121.9(2) .
N1 C1 C5 117.2(2) .
O2 C2 N1 119.2(3) .
O2 C2 C3 123.6(2) .
N1 C2 C3 117.2(2) .
C6 C3 C4 117.5(2) .
C6 C3 C2 122.8(2) .
C4 C3 C2 119.7(2) .
C4 C4 C3 122.2(3) 2_775
C4 C4 C5 118.1(3) 2_775
C3 C4 C5 119.7(2) .
C7 C5 C4 119.9(2) 2_775
C7 C5 C1 119.1(2) 2_775
C4 C5 C1 120.9(2) .
C3 C6 C7 121.3(2) .
C3 C6 Br1 124.1(2) .
C7 C6 Br1 114.54(18) .
C5 C7 C6 120.9(2) 2_775
N1 C8 C9 112.7(2) .
C8 C9 C10 111.6(3) .
C11 C10 C9 113.7(3) .
C12 C11 C10 113.4(3) .
C11 C12 C13 113.9(3) .
C14 C13 C12 114.0(3) .
C13 C14 C15 113.9(4) .

loop_
_geom_bond_atom_site_label_1
_geom_bond_atom_site_label_2
_geom_bond_distance
_geom_bond_site_symmetry_2
Br1 C6 1.889(3) .
O1 C1 1.225(3) .
O2 C2 1.206(3) .
N1 C1 1.383(3) .
N1 C2 1.409(3) .
N1 C8 1.468(4) .
C1 C5 1.468(4) .
C2 C3 1.485(4) .
C3 C6 1.396(3) .
C3 C4 1.417(4) .
C4 C4 1.403(5) 2_775
C4 C5 1.427(3) .
C5 C7 1.379(4) 2_775
C6 C7 1.396(4) .
C7 C5 1.379(4) 2_775
C8 C9 1.520(4) .
C9 C10 1.522(4) .
C10 C11 1.516(4) .
C11 C12 1.514(5) .
C12 C13 1.521(5) .
C13 C14 1.515(5) .
C14 C15 1.516(5) .

loop_
_geom_torsion_atom_site_label_1
_geom_torsion_atom_site_label_2
_geom_torsion_atom_site_label_3
_geom_torsion_atom_site_label_4
_geom_torsion
_geom_torsion_site_symmetry_1
_geom_torsion_site_symmetry_4
C2 N1 C1 O1 178.6(3) . .
C8 N1 C1 O1 -1.4(4) . .
C2 N1 C1 C5 -1.4(4) . .
C8 N1 C1 C5 178.7(2) . .
C1 N1 C2 O2 173.9(3) . .
C8 N1 C2 O2 -6.1(4) . .
C1 N1 C2 C3 -4.7(4) . .
C8 N1 C2 C3 175.3(2) . .
O2 C2 C3 C6 7.5(4) . .
N1 C2 C3 C6 -173.9(2) . .
O2 C2 C3 C4 -171.1(3) . .
N1 C2 C3 C4 7.5(4) . .
C6 C3 C4 C4 -1.7(5) . 2_775
C2 C3 C4 C4 177.0(3) . 2_775
C6 C3 C4 C5 177.2(2) . .
C2 C3 C4 C5 -4.1(4) . .
C4 C4 C5 C7 -2.0(5) 2_775 2_775
C3 C4 C5 C7 179.0(2) . 2_775
C4 C4 C5 C1 176.8(3) 2_775 .
C3 C4 C5 C1 -2.1(4) . .
O1 C1 C5 C7 3.9(4) . 2_775
N1 C1 C5 C7 -176.2(2) . 2_775
O1 C1 C5 C4 -175.0(3) . .
N1 C1 C5 C4 5.0(4) . .
C4 C3 C6 C7 3.6(4) . .
C2 C3 C6 C7 -175.0(2) . .
C4 C3 C6 Br1 -174.86(19) . .
C2 C3 C6 Br1 6.5(4) . .
C3 C6 C7 C5 -2.8(4) . 2_775
Br1 C6 C7 C5 175.9(2) . 2_775
C1 N1 C8 C9 102.1(3) . .
C2 N1 C8 C9 -77.9(3) . .
N1 C8 C9 C10 176.9(2) . .
C8 C9 C10 C11 -176.7(3) . .
C9 C10 C11 C12 178.2(3) . .
C10 C11 C12 C13 -179.3(3) . .
C11 C12 C13 C14 177.9(3) . .
C12 C13 C14 C15 179.4(3) . .
